data_7213462
loop_
_publ_author_name
'Al-Azmi, Amal'
'Booth, Brian L.'
'Pritchard, Robin G.'
'Proen\,ca, Fernanda J. R. P.'

_publ_section_title
;
 Synthesis of novel 5-amino-6-ethoxy-2-alkylpyrimidine-4-carbonitriles
;
_journal_issue 5
_journal_name_full 'Journal of the Chemical Society, Perkin Transactions 1'
_journal_page_first 485
_journal_paper_doi 10.1039/b009804n
_journal_year 2001
_chemical_formula_sum 'C16 H20 N8 O2'
_chemical_formula_weight 356.40
_chemical_name_systematic
;
?
;
_space_group_IT_number 2
_symmetry_cell_setting triclinic
_symmetry_space_group_name_Hall '-P 1'
_symmetry_space_group_name_H-M 'P -1'
_atom_sites_solution_hydrogens geom
_atom_sites_solution_primary direct
_atom_sites_solution_secondary difmap
_audit_creation_method SHELXL
_cell_angle_alpha 78.86(2)
_cell_angle_beta 89.33(2)
_cell_angle_gamma 69.04(2)
_cell_formula_units_Z 2
_cell_length_a 8.9484(10)
_cell_length_b 10.087(2)
_cell_length_c 11.163(2)
_cell_measurement_temperature 203(2)
_cell_volume 921.4(3)
_computing_structure_refinement 'SHELXL-93 (Sheldrick, 1993)'
_diffrn_ambient_temperature 203(2)
_diffrn_radiation_monochromator graphite
_diffrn_radiation_source 'fine-focus sealed tube'
_diffrn_radiation_type MoK\a
_diffrn_radiation_wavelength 0.71073
_diffrn_reflns_av_R_equivalents 0.0342
_diffrn_reflns_av_sigmaI/netI 0.0529
_diffrn_reflns_limit_h_max 10
_diffrn_reflns_limit_h_min 0
_diffrn_reflns_limit_k_max 11
_diffrn_reflns_limit_k_min -11
_diffrn_reflns_limit_l_max 13
_diffrn_reflns_limit_l_min -13
_diffrn_reflns_number 3461
_diffrn_reflns_theta_max 24.97
_diffrn_reflns_theta_min 1.86
_exptl_absorpt_coefficient_mu 0.091
_exptl_crystal_colour colourless
_exptl_crystal_density_diffrn 1.285
_exptl_crystal_description plate
_exptl_crystal_F_000 376
_exptl_crystal_size_max 0.35
_exptl_crystal_size_mid 0.35
_exptl_crystal_size_min 0.25
_refine_diff_density_max 0.255
_refine_diff_density_min -0.252
_refine_diff_density_rms 0.059
_refine_ls_extinction_method none
_refine_ls_goodness_of_fit_all 1.123
_refine_ls_goodness_of_fit_obs 1.351
_refine_ls_matrix_type full
_refine_ls_number_parameters 260
_refine_ls_number_reflns 3215
_refine_ls_number_restraints 0
_refine_ls_restrained_S_all 1.344
_refine_ls_restrained_S_obs 1.351
_refine_ls_R_factor_all 0.1416
_refine_ls_R_factor_obs 0.0789
_refine_ls_shift/esd_max -0.047
_refine_ls_shift/esd_mean 0.001
_refine_ls_structure_factor_coef Fsqd
_refine_ls_weighting_details 'w=1/[\s^2^(Fo^2^)+(0.1000P)^2^+0.0000P] where P=(Fo^2^+2Fc^2^)/3'
_refine_ls_weighting_scheme calc
_refine_ls_wR_factor_all 0.2497
_refine_ls_wR_factor_obs 0.1842
_reflns_number_observed 1797
_reflns_number_total 3232
_reflns_observed_criterion >2sigma(I)
_cod_data_source_file b009804nsup1.cif
_cod_data_source_block bb2
_cod_depositor_comments
;
The following automatic conversions were performed:

'_refine_ls_weighting_scheme' value 'calc
w=1/[\s^2^(Fo^2^)+(0.1000P)^2^+0.0000P] where P=(Fo^2^+2Fc^2^)/3' was
changed to 'calc'. New tag '_refine_ls_weighting_details' was
created. The value of the new tag was set to
'w=1/[\s^2^(Fo^2^)+(0.1000P)^2^+0.0000P] where P=(Fo^2^+2Fc^2^)/3'.

Automatic conversion script
Id: cif_fix_values 3143 2015-03-26 13:38:13Z robertas 
;
_cod_database_code 7213462

loop_
_symmetry_equiv_pos_as_xyz
'x, y, z'
'-x, -y, -z'

loop_
_atom_site_aniso_label
_atom_site_aniso_U_11
_atom_site_aniso_U_22
_atom_site_aniso_U_33
_atom_site_aniso_U_23
_atom_site_aniso_U_13
_atom_site_aniso_U_12
O4 0.0406(14) 0.0502(14) 0.052(2) -0.0175(12) 0.0049(12) -0.0143(12)
N1 0.032(2) 0.053(2) 0.058(2) -0.010(2) 0.0045(14) -0.0112(15)
N3 0.034(2) 0.050(2) 0.049(2) -0.0081(15) 0.0031(14) -0.0097(14)
N5 0.030(2) 0.063(2) 0.064(2) -0.024(2) -0.001(2) -0.003(2)
N10 0.040(2) 0.092(3) 0.114(3) -0.066(3) -0.006(2) -0.001(2)
C2 0.034(2) 0.049(2) 0.044(2) -0.002(2) -0.001(2) -0.011(2)
C4 0.040(2) 0.045(2) 0.046(2) -0.007(2) 0.002(2) -0.014(2)
C5 0.037(2) 0.049(2) 0.043(2) -0.009(2) 0.002(2) -0.013(2)
C6 0.032(2) 0.053(2) 0.048(2) -0.017(2) 0.002(2) -0.008(2)
C7 0.034(2) 0.070(3) 0.068(3) -0.010(2) -0.001(2) -0.017(2)
C8 0.052(2) 0.051(2) 0.052(2) -0.019(2) 0.011(2) -0.010(2)
C9 0.067(3) 0.062(2) 0.066(3) -0.029(2) 0.013(2) -0.018(2)
C10 0.036(2) 0.070(3) 0.069(3) -0.029(2) -0.008(2) -0.013(2)
O14 0.0368(15) 0.067(2) 0.094(2) -0.031(2) 0.0020(14) -0.0112(13)
N11 0.046(2) 0.047(2) 0.054(2) -0.0042(15) -0.007(2) -0.0157(15)
N13 0.043(2) 0.058(2) 0.064(2) -0.012(2) -0.009(2) -0.019(2)
N15 0.037(2) 0.061(2) 0.083(3) -0.029(2) -0.009(2) -0.008(2)
N20 0.040(2) 0.071(2) 0.079(3) -0.015(2) -0.002(2) -0.015(2)
C12 0.047(2) 0.046(2) 0.056(2) -0.004(2) -0.011(2) -0.016(2)
C14 0.040(2) 0.049(2) 0.054(2) -0.006(2) -0.003(2) -0.016(2)
C15 0.041(2) 0.044(2) 0.046(2) -0.008(2) -0.004(2) -0.018(2)
C16 0.038(2) 0.050(2) 0.049(2) -0.006(2) -0.004(2) -0.014(2)
C17 0.061(3) 0.068(3) 0.080(3) -0.022(2) -0.018(2) -0.023(2)
C18A 0.029(2) 0.073(4) 0.125(5) -0.045(3) 0.004(3) -0.005(2)
C19 0.056(3) 0.143(6) 0.217(9) -0.088(6) -0.001(4) -0.022(4)
C20 0.047(2) 0.050(2) 0.048(2) -0.007(2) -0.002(2) -0.018(2)

loop_
_atom_site_label
_atom_site_type_symbol
_atom_site_fract_x
_atom_site_fract_y
_atom_site_fract_z
_atom_site_U_iso_or_equiv
_atom_site_thermal_displace_type
_atom_site_occupancy
_atom_site_calc_flag
_atom_site_refinement_flags
_atom_site_disorder_group
O4 O 0.3443(3) 0.0728(3) 0.2548(2) 0.0473(7) Uani 1 d . .
N1 N 0.5032(3) 0.2527(3) 0.4967(3) 0.0490(8) Uani 1 d . .
N3 N 0.5547(3) 0.0862(3) 0.3636(3) 0.0460(8) Uani 1 d . .
N5 N 0.1249(4) 0.2747(4) 0.3492(4) 0.0545(9) Uani 1 d . .
N10 N 0.1558(4) 0.4965(4) 0.5639(4) 0.0821(13) Uani 1 d . .
C2 C 0.5999(4) 0.1513(4) 0.4448(3) 0.0446(9) Uani 1 d . .
C4 C 0.4014(4) 0.1284(4) 0.3348(3) 0.0444(9) Uani 1 d . .
C5 C 0.2837(4) 0.2379(4) 0.3823(3) 0.0439(9) Uani 1 d . .
C6 C 0.3438(4) 0.2950(4) 0.4633(3) 0.0454(9) Uani 1 d . .
C7 C 0.7760(4) 0.1022(4) 0.4785(4) 0.0584(11) Uani 1 d . .
H7A H 0.8300(6) 0.1319(24) 0.4082(8) 0.088 Uiso 1 calc R .
H7B H 0.8198(7) -0.0025(5) 0.5037(23) 0.088 Uiso 1 calc R .
H7C H 0.7921(4) 0.1457(22) 0.5452(16) 0.088 Uiso 1 calc R .
C8 C 0.4558(5) -0.0323(4) 0.1952(4) 0.0525(10) Uani 1 d . .
H8A H 0.5204(5) -0.1176(4) 0.2557(4) 0.063 Uiso 1 calc R .
H8B H 0.5279(5) 0.0092(4) 0.1489(4) 0.063 Uiso 1 calc R .
C9 C 0.3597(5) -0.0732(4) 0.1117(4) 0.0643(12) Uani 1 d . .
H9A H 0.4309(5) -0.1441(22) 0.0692(18) 0.096 Uiso 1 calc R .
H9B H 0.2960(24) 0.0123(7) 0.0525(15) 0.096 Uiso 1 calc R .
H9C H 0.2893(23) -0.1144(26) 0.1587(5) 0.096 Uiso 1 calc R .
C10 C 0.2382(5) 0.4063(5) 0.5187(4) 0.0581(11) Uani 1 d . .
H5A H 0.1033(49) 0.2446(42) 0.2807(41) 0.066(13) Uiso 1 d . .
H5B H 0.0508(53) 0.3452(46) 0.3781(39) 0.073(14) Uiso 1 d . .
O14 O 0.2013(3) 0.6614(3) 0.2532(3) 0.0661(8) Uani 1 d . .
N11 N 0.4567(4) 0.3421(3) 0.0793(3) 0.0503(8) Uani 1 d . .
N13 N 0.2099(4) 0.5119(3) 0.1199(3) 0.0544(8) Uani 1 d . .
N15 N 0.5213(5) 0.5545(4) 0.2935(4) 0.0609(10) Uani 1 d . .
N20 N 0.8398(4) 0.2767(4) 0.1879(3) 0.0648(10) Uani 1 d . .
C12 C 0.3004(4) 0.4055(4) 0.0642(4) 0.0508(10) Uani 1 d . .
C14 C 0.2818(4) 0.5575(4) 0.1932(4) 0.0487(9) Uani 1 d . .
C15 C 0.4516(4) 0.4996(4) 0.2182(3) 0.0430(9) Uani 1 d . .
C16 C 0.5294(4) 0.3927(4) 0.1564(3) 0.0465(9) Uani 1 d . .
C17 C 0.2110(5) 0.3560(5) -0.0179(4) 0.0686(13) Uani 1 d . .
H17A H 0.1402(25) 0.4391(6) -0.0757(17) 0.103 Uiso 1 calc R .
H17B H 0.1482(26) 0.3070(27) 0.0305(5) 0.103 Uiso 1 calc R .
H17C H 0.2863(5) 0.2897(24) -0.0620(19) 0.103 Uiso 1 calc R .
C18A C 0.0302(5) 0.7249(6) 0.2250(6) 0.076(2) Uani 0.911(11) d P .
H18A H 0.0079(5) 0.7604(6) 0.1365(6) 0.091 Uiso 0.911(11) calc PR .
H18B H -0.0179(5) 0.6514(6) 0.2507(6) 0.091 Uiso 0.911(11) calc PR .
C19 C -0.0373(7) 0.8403(8) 0.2860(8) 0.135(3) Uani 1 d . .
H19A H -0.1531(8) 0.8772(40) 0.2726(43) 0.203 Uiso 1 calc R .
H19B H 0.0027(51) 0.9170(25) 0.2544(35) 0.203 Uiso 1 calc R .
H19C H -0.0081(55) 0.8063(15) 0.3729(10) 0.203 Uiso 1 calc R .
C20 C 0.7039(5) 0.3249(4) 0.1724(3) 0.0486(9) Uani 1 d . .
H14A H 0.4717(46) 0.6225(41) 0.3534(35) 0.063(12) Uiso 1 d . .
H27 H 0.6111(47) 0.5076(38) 0.3141(33) 0.045(12) Uiso 1 d . .
C18B C -0.0321(38) 0.8441(35) 0.1638(31) 0.026(12) Uiso 0.089(11) d P 1

loop_
_atom_type_symbol
_atom_type_description
_atom_type_scat_dispersion_real
_atom_type_scat_dispersion_imag
_atom_type_scat_source
C C 0.0033 0.0016 'International Tables Vol C Tables 4.2.6.8 and 6.1.1.4'
H H 0.0000 0.0000 'International Tables Vol C Tables 4.2.6.8 and 6.1.1.4'
N N 0.0061 0.0033 'International Tables Vol C Tables 4.2.6.8 and 6.1.1.4'
O O 0.0106 0.0060 'International Tables Vol C Tables 4.2.6.8 and 6.1.1.4'

loop_
_geom_angle_atom_site_label_1
_geom_angle_atom_site_label_2
_geom_angle_atom_site_label_3
_geom_angle
C4 O4 C8 118.7(3)
C2 N1 C6 115.5(3)
C4 N3 C2 117.1(3)
N1 C2 N3 125.6(3)
N1 C2 C7 117.2(3)
N3 C2 C7 117.2(3)
N3 C4 O4 122.0(3)
N3 C4 C5 123.4(4)
O4 C4 C5 114.6(3)
N5 C5 C6 125.9(4)
N5 C5 C4 120.0(4)
C6 C5 C4 114.1(3)
N1 C6 C5 124.3(3)
N1 C6 C10 115.6(3)
C5 C6 C10 120.1(3)
O4 C8 C9 106.9(3)
N10 C10 C6 178.7(4)
C14 O14 C18A 115.6(3)
C12 N11 C16 115.3(3)
C14 N13 C12 118.0(3)
N11 C12 N13 125.5(4)
N11 C12 C17 118.9(4)
N13 C12 C17 115.6(3)
N13 C14 O14 122.0(3)
N13 C14 C15 122.9(4)
O14 C14 C15 115.1(3)
N15 C15 C16 126.2(4)
N15 C15 C14 120.4(4)
C16 C15 C14 113.4(3)
N11 C16 C15 124.9(3)
N11 C16 C20 115.9(3)
C15 C16 C20 119.2(3)
C19 C18A O14 109.7(4)
N20 C20 C16 176.9(4)

loop_
_geom_bond_atom_site_label_1
_geom_bond_atom_site_label_2
_geom_bond_distance
O4 C4 1.336(4)
O4 C8 1.436(4)
N1 C2 1.309(4)
N1 C6 1.368(4)
N3 C4 1.306(4)
N3 C2 1.360(5)
N5 C5 1.370(5)
N10 C10 1.146(5)
C2 C7 1.501(5)
C4 C5 1.411(5)
C5 C6 1.369(5)
C6 C10 1.426(5)
C8 C9 1.483(5)
O14 C14 1.336(5)
O14 C18A 1.444(5)
N11 C12 1.310(5)
N11 C16 1.358(4)
N13 C14 1.291(5)
N13 C12 1.348(5)
N15 C15 1.357(5)
N20 C20 1.138(5)
C12 C17 1.486(5)
C14 C15 1.428(5)
C15 C16 1.365(5)
C16 C20 1.461(5)
C18A C19 1.406(8)
